data_7024705
loop_
_publ_author_name
'Chen, Shumei'
'Zhang, Jian'
'Wu, Tao'
'Feng, Pingyun'
'Bu, Xianhui'

_publ_section_title
;
 Zinc(II)-boron(III)-imidazolate framework (ZBIF) with unusual pentagonal
 channels prepared from deep eutectic solvent.
;
_journal_issue 3
_journal_name_full 'Dalton transactions (Cambridge, England : 2003)'
_journal_page_first 697
_journal_page_last 699
_journal_paper_doi 10.1039/b920318b
_journal_volume 39
_journal_year 2010
_chemical_formula_sum 'C15 H15 B Cl2 N10 Zn2'
_chemical_formula_weight 547.82
_chemical_name_systematic
;
?
;
_space_group_IT_number 113
_symmetry_cell_setting tetragonal
_symmetry_space_group_name_Hall 'P -4 2ab'
_symmetry_space_group_name_H-M 'P -4 21 m'
_atom_sites_solution_hydrogens geom
_atom_sites_solution_primary direct
_atom_sites_solution_secondary difmap
_audit_creation_method SHELXL-97
_cell_angle_alpha 90.00
_cell_angle_beta 90.00
_cell_angle_gamma 90.00
_cell_formula_units_Z 2
_cell_length_a 13.0570(3)
_cell_length_b 13.0570(3)
_cell_length_c 6.5702(4)
_cell_measurement_reflns_used 936
_cell_measurement_temperature 293(2)
_cell_measurement_theta_max 21.51
_cell_measurement_theta_min 3.10
_cell_volume 1120.12(8)
_computing_cell_refinement 'Bruker SMART'
_computing_data_collection 'Bruker SMART'
_computing_data_reduction 'Bruker SAINT'
_computing_molecular_graphics 'Bruker SHELXTL'
_computing_publication_material 'Bruker SHELXTL'
_computing_structure_refinement 'SHELXL-97 (Sheldrick, 1997)'
_computing_structure_solution 'SHELXS-97 (Sheldrick, 1990)'
_diffrn_ambient_temperature 293(2)
_diffrn_measured_fraction_theta_full 0.997
_diffrn_measured_fraction_theta_max 0.997
_diffrn_measurement_device_type 'CCD area detector'
_diffrn_measurement_method 'phi and omega scans'
_diffrn_radiation_monochromator graphite
_diffrn_radiation_source 'fine-focus sealed tube'
_diffrn_radiation_type MoK\a
_diffrn_radiation_wavelength 0.71073
_diffrn_reflns_av_R_equivalents 0.0581
_diffrn_reflns_av_sigmaI/netI 0.0521
_diffrn_reflns_limit_h_max 15
_diffrn_reflns_limit_h_min -15
_diffrn_reflns_limit_k_max 14
_diffrn_reflns_limit_k_min -12
_diffrn_reflns_limit_l_max 7
_diffrn_reflns_limit_l_min -7
_diffrn_reflns_number 5532
_diffrn_reflns_theta_full 25.09
_diffrn_reflns_theta_max 25.09
_diffrn_reflns_theta_min 2.21
_exptl_absorpt_coefficient_mu 2.403
_exptl_absorpt_correction_type none
_exptl_crystal_density_diffrn 1.624
_exptl_crystal_density_method 'not measured'
_exptl_crystal_F_000 548
_refine_diff_density_max 0.356
_refine_diff_density_min -0.263
_refine_diff_density_rms 0.064
_refine_ls_abs_structure_details 'Flack H D (1983), Acta Cryst. A39, 876-881'
_refine_ls_abs_structure_Flack 0.03(2)
_refine_ls_extinction_method none
_refine_ls_goodness_of_fit_ref 0.983
_refine_ls_hydrogen_treatment constr
_refine_ls_matrix_type full
_refine_ls_number_parameters 76
_refine_ls_number_reflns 1054
_refine_ls_number_restraints 0
_refine_ls_restrained_S_all 0.983
_refine_ls_R_factor_all 0.0432
_refine_ls_R_factor_gt 0.0333
_refine_ls_shift/su_max 0.000
_refine_ls_shift/su_mean 0.000
_refine_ls_structure_factor_coef Fsqd
_refine_ls_weighting_details 'calc w=1/[\s^2^(Fo^2^)+(0.0303P)^2^+0.0000P] where P=(Fo^2^+2Fc^2^)/3'
_refine_ls_weighting_scheme calc
_refine_ls_wR_factor_gt 0.0628
_refine_ls_wR_factor_ref 0.0663
_reflns_number_gt 911
_reflns_number_total 1054
_reflns_threshold_expression >2sigma(I)
_cod_data_source_file b920318b.txt
_cod_data_source_block a
_cod_depositor_comments
;
The following automatic conversions were performed:

'_symmetry_cell_setting' value 'Tetragonal' changed to 'tetragonal'
according to /home/saulius/struct/CIF-dictionaries/cif_core.dic
dictionary named 'cif_core.dic' version 2.4.2 from 2011-04-26.

Automatic conversion script
Id: cif_fix_values 1891 2012-01-12 08:04:46Z andrius 
;
_cod_original_sg_symbol_H-M P-42(1)m
_cod_database_code 7024705

loop_
_symmetry_equiv_pos_as_xyz
'x, y, z'
'-x, -y, z'
'y, -x, -z'
'-y, x, -z'
'-x+1/2, y+1/2, -z'
'x+1/2, -y+1/2, -z'
'-y+1/2, -x+1/2, z'
'y+1/2, x+1/2, z'

loop_
_atom_site_label
_atom_site_type_symbol
_atom_site_fract_x
_atom_site_fract_y
_atom_site_fract_z
_atom_site_U_iso_or_equiv
_atom_site_adp_type
_atom_site_occupancy
_atom_site_symmetry_multiplicity
_atom_site_calc_flag
_atom_site_refinement_flags
Zn1 Zn 0.33736(3) 0.83736(3) 0.57211(9) 0.02830(19) Uani 1 2 d S
Cl1 Cl 0.31356(10) 0.81356(10) 0.2373(2) 0.0505(5) Uani 1 2 d S
B1 B 0.0000 1.0000 1.0000 0.0189(19) Uani 1 4 d S
N1 N 0.0678(2) 0.9322(2) 0.8629(4) 0.0226(7) Uani 1 1 d .
N2 N 0.1982(2) 0.8706(2) 0.6839(5) 0.0273(8) Uani 1 1 d .
N3 N 0.4395(3) 0.9395(3) 0.6574(8) 0.0383(13) Uani 1 2 d S
C1 C 0.1688(3) 0.9356(3) 0.8254(5) 0.0262(9) Uani 1 1 d .
H1A H 0.2136 0.9795 0.8928 0.031 Uiso 1 1 calc R
C2 C 0.0307(3) 0.8590(3) 0.7297(6) 0.0332(10) Uani 1 1 d .
H2A H -0.0373 0.8389 0.7166 0.040 Uiso 1 1 calc R
C3 C 0.1097(3) 0.8224(3) 0.6234(5) 0.0318(10) Uani 1 1 d .
H3A H 0.1056 0.7720 0.5237 0.038 Uiso 1 1 calc R
C4 C 0.4638(3) 0.9638(3) 0.8544(9) 0.055(2) Uani 1 2 d S
H4A H 0.4346 0.9346 0.9697 0.066 Uiso 1 2 calc SR
C5 C 0.5000 1.0000 0.5475(14) 0.044(2) Uani 1 4 d S
H5A H 0.5000 1.0000 0.4059 0.053 Uiso 1 4 calc SR

loop_
_atom_site_aniso_label
_atom_site_aniso_U_11
_atom_site_aniso_U_22
_atom_site_aniso_U_33
_atom_site_aniso_U_23
_atom_site_aniso_U_13
_atom_site_aniso_U_12
Zn1 0.0236(2) 0.0236(2) 0.0377(3) 0.0024(2) 0.0024(2) 0.0017(3)
Cl1 0.0587(8) 0.0587(8) 0.0340(9) 0.0054(5) 0.0054(5) 0.0242(9)
B1 0.016(3) 0.016(3) 0.024(4) 0.000 0.000 0.000
N1 0.0176(19) 0.0246(19) 0.0257(18) -0.0014(13) -0.0023(13) -0.0012(15)
N2 0.024(2) 0.025(2) 0.0326(18) -0.0030(15) 0.0023(14) 0.0004(15)
N3 0.033(2) 0.033(2) 0.049(3) 0.0028(16) 0.0028(16) -0.011(2)
C1 0.021(2) 0.024(2) 0.034(2) 0.0025(16) -0.0045(19) -0.003(2)
C2 0.023(2) 0.036(3) 0.040(2) -0.0111(19) -0.0043(17) -0.007(2)
C3 0.033(2) 0.030(3) 0.032(2) -0.0092(18) 0.0026(18) -0.002(2)
C4 0.063(3) 0.063(3) 0.038(4) 0.005(2) 0.005(2) -0.032(4)
C5 0.041(4) 0.041(4) 0.051(6) 0.000 0.000 -0.002(5)

loop_
_atom_type_symbol
_atom_type_description
_atom_type_scat_dispersion_real
_atom_type_scat_dispersion_imag
_atom_type_scat_source
C C 0.0033 0.0016 'International Tables Vol C Tables 4.2.6.8 and 6.1.1.4'
H H 0.0000 0.0000 'International Tables Vol C Tables 4.2.6.8 and 6.1.1.4'
N N 0.0061 0.0033 'International Tables Vol C Tables 4.2.6.8 and 6.1.1.4'
O O 0.0106 0.0060 'International Tables Vol C Tables 4.2.6.8 and 6.1.1.4'
Cl Cl 0.1484 0.1585 'International Tables Vol C Tables 4.2.6.8 and 6.1.1.4'
Zn Zn 0.2839 1.4301 'International Tables Vol C Tables 4.2.6.8 and 6.1.1.4'
B B 0.0013 0.0007 'International Tables Vol C Tables 4.2.6.8 and 6.1.1.4'

loop_
_geom_angle_atom_site_label_1
_geom_angle_atom_site_label_2
_geom_angle_atom_site_label_3
_geom_angle
_geom_angle_site_symmetry_1
_geom_angle_site_symmetry_3
N3 Zn1 N2 111.26(12) . .
N3 Zn1 N2 111.26(12) . 8_455
N2 Zn1 N2 104.95(19) . 8_455
N3 Zn1 Cl1 117.86(15) . .
N2 Zn1 Cl1 105.26(10) . .
N2 Zn1 Cl1 105.26(10) 8_455 .
N1 B1 N1 109.95(11) 4_667 .
N1 B1 N1 109.95(11) 4_667 2_575
N1 B1 N1 108.5(2) . 2_575
N1 B1 N1 108.5(2) 4_667 3_467
N1 B1 N1 109.95(11) . 3_467
N1 B1 N1 109.95(11) 2_575 3_467
C1 N1 C2 104.5(3) . .
C1 N1 B1 130.6(3) . .
C2 N1 B1 124.4(3) . .
C1 N2 C3 104.8(3) . .
C1 N2 Zn1 131.4(3) . .
C3 N2 Zn1 123.8(2) . .
C5 N3 C4 103.7(5) . .
C5 N3 Zn1 130.6(5) . .
C4 N3 Zn1 125.7(4) . .
N2 C1 N1 113.2(3) . .
N2 C1 H1A 123.4 . .
N1 C1 H1A 123.4 . .
C3 C2 N1 107.9(3) . .
C3 C2 H2A 126.0 . .
N1 C2 H2A 126.0 . .
C2 C3 N2 109.5(3) . .
C2 C3 H3A 125.2 . .
N2 C3 H3A 125.2 . .
C4 C4 N3 109.1(3) 2_675 .
C4 C4 H4A 125.4 2_675 .
N3 C4 H4A 125.4 . .
N3 C5 N3 114.2(8) 2_675 .
N3 C5 H5A 122.9 2_675 .
N3 C5 H5A 122.9 . .

loop_
_geom_bond_atom_site_label_1
_geom_bond_atom_site_label_2
_geom_bond_distance
_geom_bond_site_symmetry_2
Zn1 N3 1.967(5) .
Zn1 N2 2.007(3) .
Zn1 N2 2.007(3) 8_455
Zn1 Cl1 2.2433(16) .
B1 N1 1.542(3) 4_667
B1 N1 1.542(3) .
B1 N1 1.542(3) 2_575
B1 N1 1.542(3) 3_467
N1 C1 1.343(5) .
N1 C2 1.383(5) .
N2 C1 1.316(5) .
N2 C3 1.374(5) .
N3 C5 1.330(6) .
N3 C4 1.370(7) .
C1 H1A 0.9300 .
C2 C3 1.335(5) .
C2 H2A 0.9300 .
C3 H3A 0.9300 .
C4 C4 1.336(12) 2_675
C4 H4A 0.9300 .
C5 N3 1.330(6) 2_675
C5 H5A 0.9300 .
